data_7041255
loop_
_publ_author_name
'Lada, Zoi G.'
'Soto Beobide, Amaia'
'Savvidou, Aikaterini'
'Raptopoulou, Catherine P.'
'Psycharis, Vassilis'
'Voyiatzis, George A.'
'Turnbull, Mark M.'
'Perlepes, Spyros P.'

_publ_section_title
;
 A unique copper(ii)-assisted transformation of acetylacetone dioxime in
 acetone that leads to one-dimensional, quinoxaline-bridged coordination
 polymers.
;
_journal_issue 1
_journal_name_full 'Dalton transactions (Cambridge, England : 2003)'
_journal_page_first 260
_journal_page_last 274
_journal_paper_doi 10.1039/c6dt03595g
_journal_volume 46
_journal_year 2016
_chemical_formula_sum 'C28 H42 Cu2 N2 O8'
_chemical_formula_weight 661.71
_space_group_crystal_system orthorhombic
_space_group_IT_number 33
_space_group_name_Hall 'P 2c -2n'
_space_group_name_H-M_alt 'P n a 21'
_symmetry_space_group_name_Hall 'P 2c -2n'
_symmetry_space_group_name_H-M 'P n a 21'
_atom_sites_solution_hydrogens geom
_audit_creation_method SHELXL-2014/6
_audit_update_record
;
2016-10-26 deposited with the CCDC.
2016-11-28 downloaded from the CCDC.
;
_cell_angle_alpha 90
_cell_angle_beta 90
_cell_angle_gamma 90
_cell_formula_units_Z 4
_cell_length_a 21.2259(4)
_cell_length_b 17.2370(3)
_cell_length_c 9.3165(2)
_cell_measurement_reflns_used 13370
_cell_measurement_temperature 293(2)
_cell_measurement_theta_max 71.88
_cell_measurement_theta_min 6.62
_cell_volume 3408.64(11)
_computing_cell_refinement 'Crystal Clear, Rigaku MSC, 2005'
_computing_data_collection 'Crystal Clear, Rigaku MSC, 2005'
_computing_data_reduction 'Crystal Clear, Rigaku MSC, 2005'
_computing_molecular_graphics 'Diamond ver.3.1'
_computing_publication_material 'publCIF, J.Appl.Cryst. 2010, 43, 920-925'
_computing_structure_refinement 'SHELXL-2014/6 (Sheldrick, 2014)'
_computing_structure_solution 'SHELXS-97 (Sheldrick, 2008)'
_diffrn_ambient_temperature 293(2)
_diffrn_measured_fraction_theta_full 0.664
_diffrn_measured_fraction_theta_max 0.980
_diffrn_measurement_device_type 'Rigaku R-AXIS SPIDER IPDS'
_diffrn_measurement_method '\q scans'
_diffrn_radiation_type CuK\a
_diffrn_radiation_wavelength 1.54178
_diffrn_reflns_av_R_equivalents 0.0629
_diffrn_reflns_av_unetI/netI 0.0919
_diffrn_reflns_Laue_measured_fraction_full 0.664
_diffrn_reflns_Laue_measured_fraction_max 0.980
_diffrn_reflns_limit_h_max 16
_diffrn_reflns_limit_h_min -22
_diffrn_reflns_limit_k_max 17
_diffrn_reflns_limit_k_min -17
_diffrn_reflns_limit_l_max 9
_diffrn_reflns_limit_l_min -9
_diffrn_reflns_number 16260
_diffrn_reflns_point_group_measured_fraction_full 0.660
_diffrn_reflns_point_group_measured_fraction_max 0.984
_diffrn_reflns_theta_full 67.679
_diffrn_reflns_theta_max 53.980
_diffrn_reflns_theta_min 6.617
_diffrn_source
;
fine-focus sealed tube with graphite monochromator
;
_exptl_absorpt_coefficient_mu 1.908
_exptl_absorpt_correction_T_max 1.0
_exptl_absorpt_correction_T_min 0.728
_exptl_absorpt_correction_type empirical
_exptl_absorpt_process_details 'Crystal Clear, Rigaku MSC, 2005'
_exptl_crystal_colour green-blue
_exptl_crystal_density_diffrn 1.289
_exptl_crystal_density_method 'not measured'
_exptl_crystal_description parallelepide
_exptl_crystal_F_000 1384
_exptl_crystal_size_max 0.50
_exptl_crystal_size_mid 0.37
_exptl_crystal_size_min 0.04
_refine_diff_density_max 0.544
_refine_diff_density_min -0.861
_refine_diff_density_rms 0.100
_refine_ls_abs_structure_details
;
 Refined as an inversion twin.
;
_refine_ls_abs_structure_Flack 0.44(11)
_refine_ls_extinction_coef 0.0011(3)
_refine_ls_extinction_expression Fc^*^=kFc[1+0.001xFc^2^\l^3^/sin(2\q)]^-1/4^
_refine_ls_extinction_method SHELXL
_refine_ls_goodness_of_fit_ref 1.133
_refine_ls_hydrogen_treatment constr
_refine_ls_matrix_type full
_refine_ls_number_parameters 374
_refine_ls_number_reflns 4009
_refine_ls_number_restraints 1
_refine_ls_restrained_S_all 1.132
_refine_ls_R_factor_all 0.1094
_refine_ls_R_factor_gt 0.0594
_refine_ls_shift/su_max 0.005
_refine_ls_shift/su_mean 0.000
_refine_ls_structure_factor_coef Fsqd
_refine_ls_weighting_details 'w=1/[\s^2^(Fo^2^)+(0.0548P)^2^+10.2777P] where P=(Fo^2^+2Fc^2^)/3'
_refine_ls_weighting_scheme calc
_refine_ls_wR_factor_gt 0.1224
_refine_ls_wR_factor_ref 0.1744
_reflns_Friedel_coverage 0.864
_reflns_Friedel_fraction_full 0.656
_reflns_Friedel_fraction_max 0.987
_reflns_number_gt 2559
_reflns_number_total 4009
_reflns_threshold_expression 'I > 2\s(I)'
_cod_data_source_file c6dt03595g2.cif
_cod_data_source_block compound2
_cod_depositor_comments 'Adding full bibliography for 7041254--7041255.cif.'
_cod_database_code 7041255
_shelx_space_group_comment
;
The symmetry employed for this shelxl refinement is uniquely defined
by the following loop, which should always be used as a source of
symmetry information in preference to the above space-group names.
They are only intended as comments.
;
_shelxl_version_number 2014/6

loop_
_space_group_symop_operation_xyz
'x, y, z'
'-x, -y, z+1/2'
'-x+1/2, y+1/2, z+1/2'
'x+1/2, -y+1/2, z'

loop_
_atom_site_label
_atom_site_type_symbol
_atom_site_fract_x
_atom_site_fract_y
_atom_site_fract_z
_atom_site_U_iso_or_equiv
_atom_site_adp_type
_atom_site_occupancy
_atom_site_site_symmetry_order
_atom_site_calc_flag
_atom_site_refinement_flags_posn
_atom_site_refinement_flags_adp
Cu1 Cu 0.73191(10) 0.15250(11) 0.8317(2) 0.0407(8) Uani 1 1 d . .
Cu2 Cu 0.76060(10) 0.02871(12) 0.6850(2) 0.0426(8) Uani 1 1 d . .
O1 O 0.6925(5) 0.1842(6) 0.6525(11) 0.055(3) Uani 1 1 d . .
O2 O 0.7138(5) 0.0782(6) 0.5292(12) 0.055(3) Uani 1 1 d . .
C1 C 0.6907(8) 0.1448(9) 0.5427(16) 0.043(4) Uani 1 1 d . .
C2 C 0.6545(9) 0.1796(10) 0.4147(18) 0.057(5) Uani 1 1 d . .
C3 C 0.6429(9) 0.1196(10) 0.2993(19) 0.082(6) Uani 1 1 d . .
H3A H 0.6169 0.1416 0.2254 0.082 Uiso 1 1 calc R U
H3B H 0.6220 0.0755 0.3404 0.082 Uiso 1 1 calc R U
H3C H 0.6824 0.1037 0.2588 0.082 Uiso 1 1 calc R U
C4 C 0.5940(9) 0.2163(12) 0.466(2) 0.091(7) Uani 1 1 d . .
H4A H 0.5702 0.2343 0.3856 0.091 Uiso 1 1 calc R U
H4B H 0.6037 0.2592 0.5283 0.091 Uiso 1 1 calc R U
H4C H 0.5698 0.1786 0.5185 0.091 Uiso 1 1 calc R U
C5 C 0.6974(9) 0.2433(10) 0.354(2) 0.090(7) Uani 1 1 d . .
H5A H 0.6802 0.2621 0.2653 0.090 Uiso 1 1 calc R U
H5B H 0.7387 0.2225 0.3375 0.090 Uiso 1 1 calc R U
H5C H 0.7000 0.2853 0.4216 0.090 Uiso 1 1 calc R U
O3 O 0.6555(5) 0.0968(6) 0.8818(12) 0.058(3) Uani 1 1 d . .
O4 O 0.6800(5) -0.0105(5) 0.7569(11) 0.049(3) Uani 1 1 d . .
C6 C 0.6439(7) 0.0302(8) 0.8337(17) 0.035(4) Uani 1 1 d . .
C7 C 0.5799(8) -0.0073(9) 0.8750(17) 0.053(5) Uani 1 1 d . .
C8 C 0.5618(9) -0.0713(10) 0.770(2) 0.087(7) Uani 1 1 d . .
H8A H 0.5945 -0.1097 0.7665 0.087 Uiso 1 1 calc R U
H8B H 0.5562 -0.0494 0.6756 0.087 Uiso 1 1 calc R U
H8C H 0.5231 -0.0951 0.8001 0.087 Uiso 1 1 calc R U
C9 C 0.5892(9) -0.0431(11) 1.023(2) 0.085(6) Uani 1 1 d . .
H9A H 0.5953 -0.0026 1.0924 0.085 Uiso 1 1 calc R U
H9B H 0.6255 -0.0763 1.0217 0.085 Uiso 1 1 calc R U
H9C H 0.5526 -0.0728 1.0482 0.085 Uiso 1 1 calc R U
C10 C 0.5287(8) 0.0537(9) 0.881(3) 0.087(7) Uani 1 1 d . .
H10A H 0.5378 0.0899 0.9563 0.087 Uiso 1 1 calc R U
H10B H 0.4889 0.0292 0.8994 0.087 Uiso 1 1 calc R U
H10C H 0.5268 0.0806 0.7908 0.087 Uiso 1 1 calc R U
O5 O 0.8011(5) -0.0011(6) 0.8631(11) 0.049(3) Uani 1 1 d . .
O6 O 0.7745(5) 0.1025(6) 0.9914(11) 0.052(3) Uani 1 1 d . .
C11 C 0.7992(8) 0.0372(9) 0.9797(17) 0.046(5) Uani 1 1 d . .
C12 C 0.8321(9) 0.0008(11) 1.1090(19) 0.063(5) Uani 1 1 d . .
C13 C 0.8893(13) -0.0413(19) 1.067(3) 0.201(18) Uani 1 1 d . .
H13A H 0.9036 -0.0726 1.1453 0.201 Uiso 1 1 calc R U
H13B H 0.9216 -0.0048 1.0407 0.201 Uiso 1 1 calc R U
H13C H 0.8801 -0.0740 0.9858 0.201 Uiso 1 1 calc R U
C14 C 0.7863(15) -0.0631(15) 1.159(2) 0.152(12) Uani 1 1 d . .
H14A H 0.8062 -0.0940 1.2316 0.152 Uiso 1 1 calc R U
H14B H 0.7754 -0.0955 1.0786 0.152 Uiso 1 1 calc R U
H14C H 0.7489 -0.0398 1.1970 0.152 Uiso 1 1 calc R U
C15 C 0.8408(12) 0.0547(12) 1.229(2) 0.132(11) Uani 1 1 d . .
H15A H 0.8553 0.0265 1.3120 0.132 Uiso 1 1 calc R U
H15B H 0.8014 0.0794 1.2513 0.132 Uiso 1 1 calc R U
H15C H 0.8714 0.0933 1.2038 0.132 Uiso 1 1 calc R U
O7 O 0.8360(5) 0.0840(6) 0.6273(11) 0.054(3) Uani 1 1 d . .
O8 O 0.8136(5) 0.1878(6) 0.7601(12) 0.060(3) Uani 1 1 d . .
C16 C 0.8495(7) 0.1506(9) 0.6771(19) 0.044(4) Uani 1 1 d . .
C17 C 0.9098(9) 0.1882(9) 0.625(2) 0.062(5) Uani 1 1 d . .
C18 C 0.9272(9) 0.2574(11) 0.722(2) 0.087(7) Uani 1 1 d . .
H18A H 0.8977 0.2988 0.7078 0.087 Uiso 1 1 calc R U
H18B H 0.9689 0.2751 0.6990 0.087 Uiso 1 1 calc R U
H18C H 0.9261 0.2413 0.8210 0.087 Uiso 1 1 calc R U
C19 C 0.8960(12) 0.2218(13) 0.476(2) 0.125(10) Uani 1 1 d . .
H19A H 0.8580 0.2518 0.4793 0.125 Uiso 1 1 calc R U
H19B H 0.8911 0.1802 0.4084 0.125 Uiso 1 1 calc R U
H19C H 0.9304 0.2543 0.4467 0.125 Uiso 1 1 calc R U
C20 C 0.9599(9) 0.1305(12) 0.617(4) 0.162(17) Uani 1 1 d . .
H20A H 0.9946 0.1511 0.5632 0.162 Uiso 1 1 calc R U
H20B H 0.9443 0.0846 0.5711 0.162 Uiso 1 1 calc R U
H20C H 0.9738 0.1179 0.7125 0.162 Uiso 1 1 calc R U
N1 N 0.7786(7) -0.0841(7) 0.5743(13) 0.044(4) Uani 1 1 d . .
N2 N 0.7794(7) -0.2321(7) 0.4408(14) 0.047(4) Uani 1 1 d . .
C21 C 0.7255(8) -0.1183(9) 0.532(2) 0.057(5) Uani 1 1 d . .
H21 H 0.6871 -0.0935 0.5465 0.062 Uiso 1 1 calc R U
C22 C 0.7274(8) -0.1944(9) 0.464(2) 0.057(5) Uani 1 1 d . .
H22 H 0.6896 -0.2170 0.4357 0.063 Uiso 1 1 calc R U
C23 C 0.8329(8) -0.1973(9) 0.4852(16) 0.045(4) Uani 1 1 d . .
C24 C 0.8340(8) -0.1243(8) 0.5559(17) 0.044(4) Uani 1 1 d . .
C25 C 0.8909(8) -0.2343(9) 0.4673(18) 0.056(5) Uani 1 1 d . .
H25 H 0.8929 -0.2817 0.4196 0.067 Uiso 1 1 calc R U
C26 C 0.9448(9) -0.2011(10) 0.520(2) 0.075(6) Uani 1 1 d . .
H26 H 0.9831 -0.2264 0.5079 0.090 Uiso 1 1 calc R U
C27 C 0.9434(9) -0.1296(10) 0.591(2) 0.079(6) Uani 1 1 d . .
H27 H 0.9807 -0.1099 0.6287 0.094 Uiso 1 1 calc R U
C28 C 0.8894(9) -0.0882(9) 0.6076(18) 0.064(5) Uani 1 1 d . .
H28 H 0.8889 -0.0393 0.6501 0.077 Uiso 1 1 calc R U

loop_
_atom_site_aniso_label
_atom_site_aniso_U_11
_atom_site_aniso_U_22
_atom_site_aniso_U_33
_atom_site_aniso_U_23
_atom_site_aniso_U_13
_atom_site_aniso_U_12
Cu1 0.0652(15) 0.0220(13) 0.0347(13) -0.0041(10) 0.0000(14) 0.0008(10)
Cu2 0.0697(16) 0.0258(13) 0.0323(13) -0.0035(11) -0.0003(15) 0.0000(11)
O1 0.094(9) 0.034(6) 0.038(8) -0.004(6) -0.011(6) 0.013(6)
O2 0.085(8) 0.036(7) 0.044(7) -0.014(6) -0.004(7) 0.010(6)
C1 0.076(12) 0.021(10) 0.033(11) -0.010(8) -0.008(9) -0.009(8)
C2 0.084(13) 0.043(11) 0.045(11) -0.017(9) 0.007(10) 0.014(10)
C3 0.116(16) 0.070(13) 0.061(14) 0.000(11) -0.037(13) 0.009(12)
C4 0.098(15) 0.112(17) 0.063(13) -0.032(13) -0.003(12) 0.038(14)
C5 0.147(19) 0.058(12) 0.065(14) 0.044(12) -0.014(15) -0.024(13)
O3 0.082(8) 0.031(6) 0.062(8) -0.011(6) 0.012(6) -0.012(6)
O4 0.064(7) 0.030(6) 0.054(7) -0.014(5) 0.023(6) -0.012(5)
C6 0.039(9) 0.031(9) 0.034(9) 0.009(8) -0.005(8) -0.008(7)
C7 0.085(13) 0.031(9) 0.044(11) -0.004(9) 0.000(9) -0.007(9)
C8 0.090(14) 0.081(14) 0.092(16) -0.028(13) -0.006(12) -0.044(12)
C9 0.103(16) 0.077(14) 0.073(14) 0.011(13) 0.012(13) -0.028(13)
C10 0.073(12) 0.062(12) 0.128(19) -0.002(14) 0.002(13) 0.007(11)
O5 0.072(7) 0.037(6) 0.037(6) -0.005(6) -0.003(6) 0.006(5)
O6 0.082(8) 0.037(7) 0.039(7) -0.017(5) -0.007(6) 0.020(6)
C11 0.072(13) 0.037(11) 0.029(11) 0.007(8) 0.004(9) 0.026(9)
C12 0.089(14) 0.059(13) 0.043(11) -0.004(10) -0.009(10) 0.023(11)
C13 0.19(3) 0.32(4) 0.09(2) -0.05(3) -0.06(2) 0.19(3)
C14 0.27(3) 0.11(2) 0.08(2) 0.062(18) -0.05(2) -0.01(2)
C15 0.20(3) 0.088(16) 0.10(2) -0.040(15) -0.105(19) 0.067(17)
O7 0.074(8) 0.036(6) 0.052(7) -0.016(6) 0.010(6) -0.015(6)
O8 0.061(7) 0.054(7) 0.065(8) -0.022(6) 0.041(7) -0.025(6)
C16 0.051(10) 0.052(11) 0.031(9) 0.023(9) -0.006(9) -0.020(8)
C17 0.072(13) 0.038(11) 0.075(13) -0.010(10) 0.008(11) -0.011(9)
C18 0.083(14) 0.079(14) 0.098(17) 0.001(13) -0.011(13) -0.039(11)
C19 0.18(2) 0.13(2) 0.065(15) -0.004(16) 0.039(17) -0.089(19)
C20 0.052(13) 0.064(14) 0.37(5) -0.02(2) 0.07(2) -0.019(11)
N1 0.086(10) 0.017(7) 0.028(8) 0.007(6) -0.007(7) -0.005(7)
N2 0.068(9) 0.036(8) 0.038(8) -0.012(7) 0.001(8) -0.024(8)
C21 0.065(12) 0.035(11) 0.070(13) -0.030(10) 0.007(10) 0.013(9)
C22 0.064(12) 0.038(11) 0.068(12) -0.022(10) -0.005(10) 0.004(9)
C23 0.069(12) 0.034 0.034(10) 0.003(8) 0.023(8) 0.018(9)
C24 0.075(12) 0.015(8) 0.041(9) -0.001(8) -0.002(9) 0.012(8)
C25 0.077(13) 0.034(10) 0.057(11) -0.023(9) 0.002(10) -0.031(9)
C26 0.088(14) 0.043(11) 0.093(15) -0.013(12) 0.024(12) 0.021(11)
C27 0.085(14) 0.045(12) 0.106(17) -0.030(12) 0.003(13) -0.010(11)
C28 0.085(14) 0.032(10) 0.075(13) -0.012(9) 0.012(12) 0.010(10)

loop_
_atom_type_symbol
_atom_type_description
_atom_type_scat_dispersion_real
_atom_type_scat_dispersion_imag
_atom_type_scat_source
C C 0.0181 0.0091 'International Tables Vol C Tables 4.2.6.8 and 6.1.1.4'
H H 0.0000 0.0000 'International Tables Vol C Tables 4.2.6.8 and 6.1.1.4'
N N 0.0311 0.0180 'International Tables Vol C Tables 4.2.6.8 and 6.1.1.4'
O O 0.0492 0.0322 'International Tables Vol C Tables 4.2.6.8 and 6.1.1.4'
Cu Cu -1.9646 0.5888 'International Tables Vol C Tables 4.2.6.8 and 6.1.1.4'

loop_
_geom_angle_atom_site_label_1
_geom_angle_atom_site_label_2
_geom_angle_atom_site_label_3
_geom_angle
_geom_angle_site_symmetry_1
_geom_angle_site_symmetry_3
O3 Cu1 O6 89.1(5) . .
O3 Cu1 O1 89.2(5) . .
O6 Cu1 O1 169.1(4) . .
O3 Cu1 O8 167.7(4) . .
O6 Cu1 O8 89.3(5) . .
O1 Cu1 O8 90.1(5) . .
O3 Cu1 N2 103.9(5) . 3_655
O6 Cu1 N2 95.5(5) . 3_655
O1 Cu1 N2 95.4(5) . 3_655
O8 Cu1 N2 88.5(5) . 3_655
O3 Cu1 Cu2 85.2(3) . .
O6 Cu1 Cu2 86.0(3) . .
O1 Cu1 Cu2 83.1(3) . .
O8 Cu1 Cu2 82.5(3) . .
N2 Cu1 Cu2 170.8(4) 3_655 .
O5 Cu2 O7 90.1(5) . .
O5 Cu2 O2 167.6(4) . .
O7 Cu2 O2 89.9(5) . .
O5 Cu2 O4 90.1(5) . .
O7 Cu2 O4 170.4(4) . .
O2 Cu2 O4 87.8(5) . .
O5 Cu2 N1 95.1(4) . .
O7 Cu2 N1 99.1(5) . .
O2 Cu2 N1 97.1(5) . .
O4 Cu2 N1 90.4(5) . .
O5 Cu2 Cu1 82.6(3) . .
O7 Cu2 Cu1 86.3(3) . .
O2 Cu2 Cu1 85.0(3) . .
O4 Cu2 Cu1 84.2(3) . .
N1 Cu2 Cu1 174.1(3) . .
C1 O1 Cu1 124.9(10) . .
C1 O2 Cu2 121.6(10) . .
O1 C1 O2 125.2(15) . .
O1 C1 C2 116.4(14) . .
O2 C1 C2 118.3(14) . .
C4 C2 C3 112.0(15) . .
C4 C2 C5 108.8(16) . .
C3 C2 C5 108.9(15) . .
C4 C2 C1 109.9(15) . .
C3 C2 C1 111.4(13) . .
C5 C2 C1 105.5(14) . .
C2 C3 H3A 109.5 . .
C2 C3 H3B 109.5 . .
H3A C3 H3B 109.5 . .
C2 C3 H3C 109.5 . .
H3A C3 H3C 109.5 . .
H3B C3 H3C 109.5 . .
C2 C4 H4A 109.5 . .
C2 C4 H4B 109.5 . .
H4A C4 H4B 109.5 . .
C2 C4 H4C 109.5 . .
H4A C4 H4C 109.5 . .
H4B C4 H4C 109.5 . .
C2 C5 H5A 109.5 . .
C2 C5 H5B 109.5 . .
H5A C5 H5B 109.5 . .
C2 C5 H5C 109.5 . .
H5A C5 H5C 109.5 . .
H5B C5 H5C 109.5 . .
C6 O3 Cu1 121.9(10) . .
C6 O4 Cu2 122.2(8) . .
O3 C6 O4 126.2(13) . .
O3 C6 C7 117.6(14) . .
O4 C6 C7 116.2(12) . .
C10 C7 C9 109.9(16) . .
C10 C7 C8 110.1(15) . .
C9 C7 C8 108.8(14) . .
C10 C7 C6 110.4(12) . .
C9 C7 C6 106.3(15) . .
C8 C7 C6 111.2(14) . .
C7 C8 H8A 109.5 . .
C7 C8 H8B 109.5 . .
H8A C8 H8B 109.5 . .
C7 C8 H8C 109.5 . .
H8A C8 H8C 109.5 . .
H8B C8 H8C 109.5 . .
C7 C9 H9A 109.5 . .
C7 C9 H9B 109.5 . .
H9A C9 H9B 109.5 . .
C7 C9 H9C 109.5 . .
H9A C9 H9C 109.5 . .
H9B C9 H9C 109.5 . .
C7 C10 H10A 109.5 . .
C7 C10 H10B 109.5 . .
H10A C10 H10B 109.5 . .
C7 C10 H10C 109.5 . .
H10A C10 H10C 109.5 . .
H10B C10 H10C 109.5 . .
C11 O5 Cu2 125.4(9) . .
C11 O6 Cu1 122.0(10) . .
O6 C11 O5 123.8(14) . .
O6 C11 C12 119.7(15) . .
O5 C11 C12 116.5(14) . .
C15 C12 C13 114(2) . .
C15 C12 C11 113.6(14) . .
C13 C12 C11 111.7(17) . .
C15 C12 C14 107.5(19) . .
C13 C12 C14 104(2) . .
C11 C12 C14 104.1(16) . .
C12 C13 H13A 109.5 . .
C12 C13 H13B 109.5 . .
H13A C13 H13B 109.5 . .
C12 C13 H13C 109.5 . .
H13A C13 H13C 109.5 . .
H13B C13 H13C 109.5 . .
C12 C14 H14A 109.5 . .
C12 C14 H14B 109.5 . .
H14A C14 H14B 109.5 . .
C12 C14 H14C 109.5 . .
H14A C14 H14C 109.5 . .
H14B C14 H14C 109.5 . .
C12 C15 H15A 109.5 . .
C12 C15 H15B 109.5 . .
H15A C15 H15B 109.5 . .
C12 C15 H15C 109.5 . .
H15A C15 H15C 109.5 . .
H15B C15 H15C 109.5 . .
C16 O7 Cu2 121.9(10) . .
C16 O8 Cu1 126.0(9) . .
O8 C16 O7 123.1(14) . .
O8 C16 C17 119.3(14) . .
O7 C16 C17 117.4(16) . .
C20 C17 C16 109.9(14) . .
C20 C17 C19 111(2) . .
C16 C17 C19 107.0(16) . .
C20 C17 C18 112.3(18) . .
C16 C17 C18 110.2(15) . .
C19 C17 C18 106.7(15) . .
C17 C18 H18A 109.5 . .
C17 C18 H18B 109.5 . .
H18A C18 H18B 109.5 . .
C17 C18 H18C 109.5 . .
H18A C18 H18C 109.5 . .
H18B C18 H18C 109.5 . .
C17 C19 H19A 109.5 . .
C17 C19 H19B 109.5 . .
H19A C19 H19B 109.5 . .
C17 C19 H19C 109.5 . .
H19A C19 H19C 109.5 . .
H19B C19 H19C 109.5 . .
C17 C20 H20A 109.5 . .
C17 C20 H20B 109.5 . .
H20A C20 H20B 109.5 . .
C17 C20 H20C 109.5 . .
H20A C20 H20C 109.5 . .
H20B C20 H20C 109.5 . .
C21 N1 C24 117.6(14) . .
C21 N1 Cu2 112.1(11) . .
C24 N1 Cu2 130.0(11) . .
C22 N2 C23 116.3(14) . .
C22 N2 Cu1 115.3(11) . 3_644
C23 N2 Cu1 128.4(11) . 3_644
N1 C21 C22 120.3(16) . .
N1 C21 H21 119.9 . .
C22 C21 H21 119.9 . .
N2 C22 C21 123.0(16) . .
N2 C22 H22 118.5 . .
C21 C22 H22 118.5 . .
N2 C23 C25 120.2(15) . .
N2 C23 C24 123.3(16) . .
C25 C23 C24 116.5(17) . .
N1 C24 C28 116.5(14) . .
N1 C24 C23 119.4(16) . .
C28 C24 C23 124.1(16) . .
C26 C25 C23 120.1(15) . .
C26 C25 H25 119.9 . .
C23 C25 H25 119.9 . .
C25 C26 C27 121.3(18) . .
C25 C26 H26 119.3 . .
C27 C26 H26 119.3 . .
C28 C27 C26 122.3(19) . .
C28 C27 H27 118.8 . .
C26 C27 H27 118.8 . .
C27 C28 C24 115.5(15) . .
C27 C28 H28 122.2 . .
C24 C28 H28 122.2 . .

loop_
_geom_bond_atom_site_label_1
_geom_bond_atom_site_label_2
_geom_bond_distance
_geom_bond_site_symmetry_2
Cu1 O3 1.941(10) .
Cu1 O6 1.943(10) .
Cu1 O1 1.945(10) .
Cu1 O8 1.955(10) .
Cu1 N2 2.247(13) 3_655
Cu1 Cu2 2.606(2) .
Cu2 O5 1.938(11) .
Cu2 O7 1.939(10) .
Cu2 O2 1.954(11) .
Cu2 O4 1.957(10) .
Cu2 N1 2.233(13) .
O1 C1 1.229(17) .
O2 C1 1.255(17) .
C1 C2 1.54(2) .
C2 C4 1.51(2) .
C2 C3 1.51(2) .
C2 C5 1.53(2) .
C3 H3A 0.9600 .
C3 H3B 0.9600 .
C3 H3C 0.9600 .
C4 H4A 0.9600 .
C4 H4B 0.9600 .
C4 H4C 0.9600 .
C5 H5A 0.9600 .
C5 H5B 0.9600 .
C5 H5C 0.9600 .
O3 C6 1.257(15) .
O4 C6 1.262(16) .
C6 C7 1.55(2) .
C7 C10 1.51(2) .
C7 C9 1.52(2) .
C7 C8 1.53(2) .
C8 H8A 0.9600 .
C8 H8B 0.9600 .
C8 H8C 0.9600 .
C9 H9A 0.9600 .
C9 H9B 0.9600 .
C9 H9C 0.9600 .
C10 H10A 0.9600 .
C10 H10B 0.9600 .
C10 H10C 0.9600 .
O5 C11 1.273(18) .
O6 C11 1.246(16) .
C11 C12 1.53(2) .
C12 C15 1.47(2) .
C12 C13 1.47(3) .
C12 C14 1.54(3) .
C13 H13A 0.9600 .
C13 H13B 0.9600 .
C13 H13C 0.9600 .
C14 H14A 0.9600 .
C14 H14B 0.9600 .
C14 H14C 0.9600 .
C15 H15A 0.9600 .
C15 H15B 0.9600 .
C15 H15C 0.9600 .
O7 C16 1.271(17) .
O8 C16 1.261(18) .
C16 C17 1.51(2) .
C17 C20 1.46(2) .
C17 C19 1.53(3) .
C17 C18 1.54(2) .
C18 H18A 0.9600 .
C18 H18B 0.9600 .
C18 H18C 0.9600 .
C19 H19A 0.9600 .
C19 H19B 0.9600 .
C19 H19C 0.9600 .
C20 H20A 0.9600 .
C20 H20B 0.9600 .
C20 H20C 0.9600 .
N1 C21 1.331(19) .
N1 C24 1.376(19) .
N2 C22 1.298(18) .
N2 C23 1.351(19) .
N2 Cu1 2.247(13) 3_644
C21 C22 1.459(19) .
C21 H21 0.9300 .
C22 H22 0.9300 .
C23 C25 1.40(2) .
C23 C24 1.421(18) .
C24 C28 1.41(2) .
C25 C26 1.37(2) .
C25 H25 0.9300 .
C26 C27 1.40(2) .
C26 H26 0.9300 .
C27 C28 1.36(2) .
C27 H27 0.9300 .
C28 H28 0.9300 .
